data_7705662
loop_
_publ_author_name
'Prasad, Thazhe Kootteri'
'Suh, Myunghyun Paik'

_publ_section_title
;
 Synthesis of multifunctional metal-organic frameworks and tuning the
 functionalities with pendant ligands.
;
_journal_issue 42
_journal_name_full 'Dalton transactions (Cambridge, England : 2003)'
_journal_page_first 15034
_journal_page_last 15040
_journal_paper_doi 10.1039/d0dt03012k
_journal_volume 49
_journal_year 2020
_chemical_formula_sum 'C264 H192 O104 S24 Zn32'
_chemical_formula_weight 7889.44
_chemical_properties_physical Air-sensitive,Moisture-sensitive
_space_group_crystal_system cubic
_space_group_IT_number 227
_space_group_name_Hall '-F 4vw 2vw 3'
_space_group_name_H-M_alt 'F d -3 m :2'
_audit_creation_method SHELXL-2013
_audit_update_record
;
2020-06-22 deposited with the CCDC.	2020-10-06 downloaded from the CCDC.
;
_cell_angle_alpha 90
_cell_angle_beta 90
_cell_angle_gamma 90
_cell_formula_units_Z 2
_cell_length_a 29.970(10)
_cell_length_b 29.970(10)
_cell_length_c 29.970(10)
_cell_measurement_reflns_used 71208
_cell_measurement_temperature 293(2)
_cell_measurement_theta_max 25.217
_cell_measurement_theta_min 2.220
_cell_volume 26919(16)
_computing_cell_refinement HKL3000sm
_computing_data_collection 'ADSC Q210 ADX program'
_computing_data_reduction HKL3000sm
_computing_molecular_graphics 'Mercury (Bruno, et.al., 2002)'
_computing_publication_material 'WinGX (Farrugia, 2012)'
_computing_structure_refinement 'SHELXL-2013 (Sheldrick, 2013)'
_computing_structure_solution 'SHELXL-2013 (Sheldrick, 2013)'
_diffrn_ambient_temperature 293(2)
_diffrn_measured_fraction_theta_full 0.855
_diffrn_measured_fraction_theta_max 0.830
_diffrn_measurement.details ' 1.00 degrees, 1.0 sec, detector distance 80.00 mm'

_diffrn_measurement_device_type 'ADSC Quantum-210 detector '
_diffrn_measurement_method 'omega scan'
_diffrn_radiation_monochromator 'silicon (111) double crystal monochromator'
_diffrn_radiation_type synchrotron
_diffrn_radiation_wavelength 0.69998
_diffrn_reflns_av_R_equivalents 0.0096
_diffrn_reflns_av_unetI/netI 0.0133
_diffrn_reflns_Laue_measured_fraction_full 0.855
_diffrn_reflns_Laue_measured_fraction_max 0.830
_diffrn_reflns_limit_h_max 36
_diffrn_reflns_limit_h_min 2
_diffrn_reflns_limit_k_max 24
_diffrn_reflns_limit_k_min 0
_diffrn_reflns_limit_l_max 23
_diffrn_reflns_limit_l_min 0
_diffrn_reflns_number 1787
_diffrn_reflns_point_group_measured_fraction_full 0.855
_diffrn_reflns_point_group_measured_fraction_max 0.830
_diffrn_reflns_theta_full 24.834
_diffrn_reflns_theta_max 25.217
_diffrn_reflns_theta_min 2.220
_diffrn_source 'PLSII 2D bending magnet'
_exptl_absorpt_coefficient_mu 1.537
_exptl_absorpt_correction_T_max 0.210
_exptl_absorpt_correction_T_min 0
_exptl_absorpt_correction_type multi-scan
_exptl_absorpt_process_details 'HKL3000 Scalepack'
_exptl_crystal_colour 'pale yellow'
_exptl_crystal_density_diffrn 0.973
_exptl_crystal_description cubic
_exptl_crystal_F_000 7904
_exptl_crystal_preparation Luminescent
_exptl_crystal_recrystallization_method 'Solvothermal synthesis'
_exptl_crystal_size_max 0.2
_exptl_crystal_size_mid 0.2
_exptl_crystal_size_min 0.2
_refine_diff_density_max 1.202
_refine_diff_density_min -0.447
_refine_diff_density_rms 0.079
_refine_ls_extinction_coef 0.0033(13)
_refine_ls_extinction_expression Fc^*^=kFc[1+0.001xFc^2^\l^3^/sin(2\q)]^-1/4^
_refine_ls_extinction_method SHELXL
_refine_ls_goodness_of_fit_ref 1.429
_refine_ls_hydrogen_treatment undef
_refine_ls_matrix_type full
_refine_ls_number_parameters 30
_refine_ls_number_reflns 1046
_refine_ls_number_restraints 0
_refine_ls_restrained_S_all 1.429
_refine_ls_R_factor_all 0.1529
_refine_ls_R_factor_gt 0.1334
_refine_ls_shift/su_max 0.000
_refine_ls_shift/su_mean 0.000
_refine_ls_structure_factor_coef Fsqd
_refine_ls_weighting_details 'w=1/[\s^2^(Fo^2^)+(0.2000P)^2^] where P=(Fo^2^+2Fc^2^)/3'
_refine_ls_weighting_scheme calc
_refine_ls_wR_factor_gt 0.3691
_refine_ls_wR_factor_ref 0.4010
_reflns_Friedel_coverage 0.000
_reflns_number_gt 538
_reflns_number_total 1046
_reflns_threshold_expression 'I > 2\s(I)'
_cod_data_source_file d0dt03012k2.cif
_cod_data_source_block SNU-171
_cod_depositor_comments 'Adding full bibliography for 7705661--7705665.cif.'
_cod_original_cell_volume 26919(27)
_cod_original_sg_symbol_H-M 'F d -3 m'
_cod_database_code 7705662
_shelx_space_group_comment
;
The symmetry employed for this shelxl refinement is uniquely defined
by the following loop, which should always be used as a source of
symmetry information in preference to the above space-group names.
They are only intended as comments.
;
_shelxl_version_number 2013-4

loop_
_space_group_symop_operation_xyz
'x, y, z'
'x, -y+1/4, -z+1/4'
'-x+3/4, -y+1/4, z+1/2'
'-x+3/4, y, -z+3/4'
'-y, x+1/4, z+1/4'
'y+3/4, x+1/4, -z+1/2'
'y+3/4, -x, z+3/4'
'-y, -x, -z'
'y, z, x'
'-y+3/4, -z+1/4, x+1/2'
'y, -z+1/4, -x+1/4'
'-y+3/4, z, -x+3/4'
'-z, y+1/4, x+1/4'
'-z, -y, -x'
'z+3/4, -y, x+3/4'
'z+3/4, y+1/4, -x+1/2'
'z, x, y'
'-z+1/4, x+1/2, -y+3/4'
'-z+1/4, -x+1/4, y'
'z, -x+3/4, -y+3/4'
'-x, -z, -y'
'-x, z+3/4, y+3/4'
'x+1/4, -z+1/2, y+3/4'
'x+3/4, z+1/4, -y+1/2'
'x, y+1/2, z+1/2'
'x, -y+3/4, -z+3/4'
'-x+3/4, -y+3/4, z+1'
'-x+3/4, y+1/2, -z+5/4'
'-y, x+3/4, z+3/4'
'y+3/4, x+3/4, -z+1'
'y+3/4, -x+1/2, z+5/4'
'-y, -x+1/2, -z+1/2'
'y, z+1/2, x+1/2'
'-y+3/4, -z+3/4, x+1'
'y, -z+3/4, -x+3/4'
'-y+3/4, z+1/2, -x+5/4'
'-z, y+3/4, x+3/4'
'-z, -y+1/2, -x+1/2'
'z+3/4, -y+1/2, x+5/4'
'z+3/4, y+3/4, -x+1'
'z, x+1/2, y+1/2'
'-z+1/4, x+1, -y+5/4'
'-z+1/4, -x+3/4, y+1/2'
'z, -x+5/4, -y+5/4'
'-x, -z+1/2, -y+1/2'
'-x, z+5/4, y+5/4'
'x+1/4, -z+1, y+5/4'
'x+3/4, z+3/4, -y+1'
'x+1/2, y, z+1/2'
'x+1/2, -y+1/4, -z+3/4'
'-x+5/4, -y+1/4, z+1'
'-x+5/4, y, -z+5/4'
'-y+1/2, x+1/4, z+3/4'
'y+5/4, x+1/4, -z+1'
'y+5/4, -x, z+5/4'
'-y+1/2, -x, -z+1/2'
'y+1/2, z, x+1/2'
'-y+5/4, -z+1/4, x+1'
'y+1/2, -z+1/4, -x+3/4'
'-y+5/4, z, -x+5/4'
'-z+1/2, y+1/4, x+3/4'
'-z+1/2, -y, -x+1/2'
'z+5/4, -y, x+5/4'
'z+5/4, y+1/4, -x+1'
'z+1/2, x, y+1/2'
'-z+3/4, x+1/2, -y+5/4'
'-z+3/4, -x+1/4, y+1/2'
'z+1/2, -x+3/4, -y+5/4'
'-x+1/2, -z, -y+1/2'
'-x+1/2, z+3/4, y+5/4'
'x+3/4, -z+1/2, y+5/4'
'x+5/4, z+1/4, -y+1'
'x+1/2, y+1/2, z'
'x+1/2, -y+3/4, -z+1/4'
'-x+5/4, -y+3/4, z+1/2'
'-x+5/4, y+1/2, -z+3/4'
'-y+1/2, x+3/4, z+1/4'
'y+5/4, x+3/4, -z+1/2'
'y+5/4, -x+1/2, z+3/4'
'-y+1/2, -x+1/2, -z'
'y+1/2, z+1/2, x'
'-y+5/4, -z+3/4, x+1/2'
'y+1/2, -z+3/4, -x+1/4'
'-y+5/4, z+1/2, -x+3/4'
'-z+1/2, y+3/4, x+1/4'
'-z+1/2, -y+1/2, -x'
'z+5/4, -y+1/2, x+3/4'
'z+5/4, y+3/4, -x+1/2'
'z+1/2, x+1/2, y'
'-z+3/4, x+1, -y+3/4'
'-z+3/4, -x+3/4, y'
'z+1/2, -x+5/4, -y+3/4'
'-x+1/2, -z+1/2, -y'
'-x+1/2, z+5/4, y+3/4'
'x+3/4, -z+1, y+3/4'
'x+5/4, z+3/4, -y+1/2'
'-x, -y, -z'
'-x, y-1/4, z-1/4'
'x-3/4, y-1/4, -z-1/2'
'x-3/4, -y, z-3/4'
'y, -x-1/4, -z-1/4'
'-y-3/4, -x-1/4, z-1/2'
'-y-3/4, x, -z-3/4'
'y, x, z'
'-y, -z, -x'
'y-3/4, z-1/4, -x-1/2'
'-y, z-1/4, x-1/4'
'y-3/4, -z, x-3/4'
'z, -y-1/4, -x-1/4'
'z, y, x'
'-z-3/4, y, -x-3/4'
'-z-3/4, -y-1/4, x-1/2'
'-z, -x, -y'
'z-1/4, -x-1/2, y-3/4'
'z-1/4, x-1/4, -y'
'-z, x-3/4, y-3/4'
'x, z, y'
'x, -z-3/4, -y-3/4'
'-x-1/4, z-1/2, -y-3/4'
'-x-3/4, -z-1/4, y-1/2'
'-x, -y+1/2, -z+1/2'
'-x, y+1/4, z+1/4'
'x-3/4, y+1/4, -z'
'x-3/4, -y+1/2, z-1/4'
'y, -x+1/4, -z+1/4'
'-y-3/4, -x+1/4, z'
'-y-3/4, x+1/2, -z-1/4'
'y, x+1/2, z+1/2'
'-y, -z+1/2, -x+1/2'
'y-3/4, z+1/4, -x'
'-y, z+1/4, x+1/4'
'y-3/4, -z+1/2, x-1/4'
'z, -y+1/4, -x+1/4'
'z, y+1/2, x+1/2'
'-z-3/4, y+1/2, -x-1/4'
'-z-3/4, -y+1/4, x'
'-z, -x+1/2, -y+1/2'
'z-1/4, -x, y-1/4'
'z-1/4, x+1/4, -y+1/2'
'-z, x-1/4, y-1/4'
'x, z+1/2, y+1/2'
'x, -z-1/4, -y-1/4'
'-x-1/4, z, -y-1/4'
'-x-3/4, -z+1/4, y'
'-x+1/2, -y, -z+1/2'
'-x+1/2, y-1/4, z+1/4'
'x-1/4, y-1/4, -z'
'x-1/4, -y, z-1/4'
'y+1/2, -x-1/4, -z+1/4'
'-y-1/4, -x-1/4, z'
'-y-1/4, x, -z-1/4'
'y+1/2, x, z+1/2'
'-y+1/2, -z, -x+1/2'
'y-1/4, z-1/4, -x'
'-y+1/2, z-1/4, x+1/4'
'y-1/4, -z, x-1/4'
'z+1/2, -y-1/4, -x+1/4'
'z+1/2, y, x+1/2'
'-z-1/4, y, -x-1/4'
'-z-1/4, -y-1/4, x'
'-z+1/2, -x, -y+1/2'
'z+1/4, -x-1/2, y-1/4'
'z+1/4, x-1/4, -y+1/2'
'-z+1/2, x-3/4, y-1/4'
'x+1/2, z, y+1/2'
'x+1/2, -z-3/4, -y-1/4'
'-x+1/4, z-1/2, -y-1/4'
'-x-1/4, -z-1/4, y'
'-x+1/2, -y+1/2, -z'
'-x+1/2, y+1/4, z-1/4'
'x-1/4, y+1/4, -z-1/2'
'x-1/4, -y+1/2, z-3/4'
'y+1/2, -x+1/4, -z-1/4'
'-y-1/4, -x+1/4, z-1/2'
'-y-1/4, x+1/2, -z-3/4'
'y+1/2, x+1/2, z'
'-y+1/2, -z+1/2, -x'
'y-1/4, z+1/4, -x-1/2'
'-y+1/2, z+1/4, x-1/4'
'y-1/4, -z+1/2, x-3/4'
'z+1/2, -y+1/4, -x-1/4'
'z+1/2, y+1/2, x'
'-z-1/4, y+1/2, -x-3/4'
'-z-1/4, -y+1/4, x-1/2'
'-z+1/2, -x+1/2, -y'
'z+1/4, -x, y-3/4'
'z+1/4, x+1/4, -y'
'-z+1/2, x-1/4, y-3/4'
'x+1/2, z+1/2, y'
'x+1/2, -z-1/4, -y-3/4'
'-x+1/4, z, -y-3/4'
'-x-1/4, -z+1/4, y-1/2'

loop_
_atom_site_label
_atom_site_type_symbol
_atom_site_fract_x
_atom_site_fract_y
_atom_site_fract_z
_atom_site_U_iso_or_equiv
_atom_site_adp_type
_atom_site_occupancy
_atom_site_site_symmetry_order
_atom_site_calc_flag
_atom_site_refinement_flags_posn
_atom_site_refinement_flags_adp
_atom_site_refinement_flags_occupancy
_atom_site_disorder_assembly
_atom_site_disorder_group
Zn1 Zn 0.08797(3) 0.58797(3) 0.08797(3) 0.1551(15) Uani 1 6 d S T P . .
Zn2 Zn 0.08837(3) 0.16163(3) 0.08837(3) 0.1694(14) Uani 1 6 d S T P . .
O1 O 0.1250 0.6250 0.1250 0.127(4) Uani 1 24 d S T P . .
O2 O 0.0998(3) 0.5258(3) 0.0998(3) 0.230(4) Uani 1 2 d S T P . .
O3 O 0.1250 0.1250 0.1250 0.131(4) Uani 1 24 d S T P . .
O4 O 0.0994(3) 0.2235(5) 0.0994(3) 0.287(6) Uani 1 2 d S T P . .
C1 C 0.1250 0.5072 0.1250 0.178(4) Uiso 1 4 d S . P . .
C2 C 0.1250 0.4597 0.1250 0.215(7) Uiso 1 4 d S . P . .
C3 C 0.0982 0.4289 0.0982 0.46(3) Uiso 0.5 2 d S . P . .
C4 C 0.1008 0.3838 0.1008 0.48(8) Uiso 0.25 2 d S . P . .
C5 C 0.1052 0.3740 0.1052 0.143(7) Uiso 0.25 2 d S . P . .
C6 C 0.0918 0.3333 0.0918 0.52(3) Uiso 0.5 2 d S . P . .
C7 C 0.1160 0.2959 0.1160 0.253(12) Uiso 0.5 2 d S . P . .
C8 C 0.1250 0.2401 0.1250 0.248(9) Uiso 1 4 d S . P . .

loop_
_atom_site_aniso_label
_atom_site_aniso_U_11
_atom_site_aniso_U_22
_atom_site_aniso_U_33
_atom_site_aniso_U_23
_atom_site_aniso_U_13
_atom_site_aniso_U_12
Zn1 0.1551(15) 0.1551(15) 0.1551(15) -0.0077(4) -0.0077(4) -0.0077(4)
Zn2 0.1694(14) 0.1694(14) 0.1694(14) 0.0188(4) -0.0188(4) 0.0188(4)
O1 0.127(4) 0.127(4) 0.127(4) 0.000 0.000 0.000
O2 0.239(5) 0.213(6) 0.239(5) -0.025(5) -0.023(7) -0.025(5)
O3 0.131(4) 0.131(4) 0.131(4) 0.000 0.000 0.000
O4 0.291(6) 0.279(9) 0.291(6) 0.055(7) -0.005(10) 0.055(7)

loop_
_atom_type_symbol
_atom_type_description
_atom_type_scat_dispersion_real
_atom_type_scat_dispersion_imag
_atom_type_scat_source
C C 0.0033 0.0016 'International Tables Vol C Tables 4.2.6.8 and 6.1.1.4'
H H 0.0000 0.0000 'International Tables Vol C Tables 4.2.6.8 and 6.1.1.4'
O O 0.0106 0.0060 'International Tables Vol C Tables 4.2.6.8 and 6.1.1.4'
S S 0.1246 0.1234 'International Tables Vol C Tables 4.2.6.8 and 6.1.1.4'
Zn Zn 0.2839 1.4301 'International Tables Vol C Tables 4.2.6.8 and 6.1.1.4'

loop_
_geom_angle_atom_site_label_1
_geom_angle_atom_site_label_2
_geom_angle_atom_site_label_3
_geom_angle
_geom_angle_site_symmetry_1
_geom_angle_site_symmetry_3
_geom_angle_publ_flag
O1 Zn1 O2 110.2(3) . . ?
O1 Zn1 O2 110.2(3) . 176_455 ?
O2 Zn1 O2 108.7(3) . 176_455 ?
O1 Zn1 O2 110.2(3) . 41_554 ?
O2 Zn1 O2 108.7(3) . 41_554 ?
O2 Zn1 O2 108.7(3) 176_455 41_554 ?
O1 Zn1 Zn1 35.3 . 51_464 ?
O2 Zn1 Zn1 123.6(2) . 51_464 ?
O2 Zn1 Zn1 123.6(2) 176_455 51_464 ?
O2 Zn1 Zn1 74.9(3) 41_554 51_464 ?
O1 Zn1 Zn1 35.3 . 52_454 ?
O2 Zn1 Zn1 74.9(3) . 52_454 ?
O2 Zn1 Zn1 123.6(2) 176_455 52_454 ?
O2 Zn1 Zn1 123.6(2) 41_554 52_454 ?
Zn1 Zn1 Zn1 60.0 51_464 52_454 ?
O1 Zn1 Zn1 35.3 . 2_565 ?
O2 Zn1 Zn1 123.6(2) . 2_565 ?
O2 Zn1 Zn1 74.9(3) 176_455 2_565 ?
O2 Zn1 Zn1 123.6(2) 41_554 2_565 ?
Zn1 Zn1 Zn1 60.0 51_464 2_565 ?
Zn1 Zn1 Zn1 60.0 52_454 2_565 ?
O3 Zn2 O4 111.2(4) . 44_544 ?
O3 Zn2 O4 111.2(4) . 126_655 ?
O4 Zn2 O4 107.7(4) 44_544 126_655 ?
O3 Zn2 O4 111.2(4) . . ?
O4 Zn2 O4 107.7(4) 44_544 . ?
O4 Zn2 O4 107.7(4) 126_655 . ?
O3 Zn2 Zn2 35.3 . 52_454 ?
O4 Zn2 Zn2 124.3(3) 44_544 52_454 ?
O4 Zn2 Zn2 124.3(3) 126_655 52_454 ?
O4 Zn2 Zn2 75.9(4) . 52_454 ?
O3 Zn2 Zn2 35.3 . 51_454 ?
O4 Zn2 Zn2 75.9(4) 44_544 51_454 ?
O4 Zn2 Zn2 124.3(3) 126_655 51_454 ?
O4 Zn2 Zn2 124.3(3) . 51_454 ?
Zn2 Zn2 Zn2 60.0 52_454 51_454 ?
O3 Zn2 Zn2 35.3 . 2 ?
O4 Zn2 Zn2 124.3(3) 44_544 2 ?
O4 Zn2 Zn2 75.9(4) 126_655 2 ?
O4 Zn2 Zn2 124.3(3) . 2 ?
Zn2 Zn2 Zn2 60.0 52_454 2 ?
Zn2 Zn2 Zn2 60.0 51_454 2 ?
Zn1 O1 Zn1 109.471(1) 51_464 52_454 ?
Zn1 O1 Zn1 109.5 51_464 2_565 ?
Zn1 O1 Zn1 109.5 52_454 2_565 ?
Zn1 O1 Zn1 109.5 51_464 . ?
Zn1 O1 Zn1 109.5 52_454 . ?
Zn1 O1 Zn1 109.5 2_565 . ?
C1 O2 Zn1 132.6(6) . . ?
Zn2 O3 Zn2 109.471(1) . 52_454 ?
Zn2 O3 Zn2 109.5 . 51_454 ?
Zn2 O3 Zn2 109.471(1) 52_454 51_454 ?
Zn2 O3 Zn2 109.5 . 2 ?
Zn2 O3 Zn2 109.5 52_454 2 ?
Zn2 O3 Zn2 109.5 51_454 2 ?
C8 O4 Zn2 128.7(7) . . ?
O2 C1 O2 124.9(8) 52_454 . ?
O2 C1 C2 117.6(4) 52_454 . ?
O2 C1 C2 117.6(4) . . ?
C1 C2 C3 129.105(1) . 52_454 ?
C1 C2 C3 129.1 . . ?
C3 C2 C3 101.803(1) 52_454 . ?
C4 C3 C2 124.4 . . ?
C4 C3 C5 5.6 . . ?
C2 C3 C5 118.9 . . ?
C3 C4 C6 161.2 . . ?
C3 C4 C5 103.6 . 52_454 ?
C6 C4 C5 95.2 . 52_454 ?
C6 C5 C3 144.8 . . ?
C6 C5 C5 115.0 . 52_454 ?
C3 C5 C5 100.2 . 52_454 ?
C6 C5 C4 123.9 . 52_454 ?
C3 C5 C4 91.3 . 52_454 ?
C5 C5 C4 9.0 52_454 52_454 ?
C5 C6 C7 112.6 . . ?
C5 C6 C4 10.8 . . ?
C7 C6 C4 123.4 . . ?
C7 C7 C6 132.5 52_454 . ?
C7 C7 C8 77.1 52_454 . ?
C6 C7 C8 150.4 . . ?
O4 C8 O4 130.9(11) 52_454 . ?
O4 C8 C7 101.7(5) 52_454 52_454 ?
O4 C8 C7 127.4(5) . 52_454 ?
O4 C8 C7 127.4(5) 52_454 . ?
O4 C8 C7 101.7(5) . . ?
C7 C8 C7 25.7 52_454 . ?

loop_
_geom_bond_atom_site_label_1
_geom_bond_atom_site_label_2
_geom_bond_distance
_geom_bond_site_symmetry_2
_geom_bond_publ_flag
Zn1 O1 1.9220(15) . ?
Zn1 O2 1.930(11) . ?
Zn1 O2 1.930(11) 176_455 ?
Zn1 O2 1.930(11) 41_554 ?
Zn1 Zn1 3.139(2) 51_464 ?
Zn1 Zn1 3.139(2) 52_454 ?
Zn1 Zn1 3.139(2) 2_565 ?
Zn2 O3 1.9017(16) . ?
Zn2 O4 1.913(15) 44_544 ?
Zn2 O4 1.913(15) 126_655 ?
Zn2 O4 1.913(15) . ?
Zn2 Zn2 3.106(3) 52_454 ?
Zn2 Zn2 3.106(3) 51_454 ?
Zn2 Zn2 3.106(3) 2 ?
O1 Zn1 1.9220(15) 51_464 ?
O1 Zn1 1.9220(15) 52_454 ?
O1 Zn1 1.9220(15) 2_565 ?
O2 C1 1.205(11) . ?
O3 Zn2 1.9018(16) 52_454 ?
O3 Zn2 1.9018(16) 51_454 ?
O3 Zn2 1.9018(15) 2 ?
O4 C8 1.195(16) . ?
C1 O2 1.204(12) 52_454 ?
C1 C2 1.4236(5) . ?
C2 C3 1.4630(5) 52_454 ?
C2 C3 1.4636(5) . ?
C3 C4 1.3562(5) . ?
C3 C5 1.6721(6) . ?
C4 C6 1.5607(5) . ?
C4 C5 1.8874(6) 52_454 ?
C5 C6 1.3455(4) . ?
C5 C5 1.6777(6) 52_454 ?
C5 C4 1.8877(6) 52_454 ?
C6 C7 1.5192(5) . ?
C7 C7 0.7630(3) 52_454 ?
C7 C8 1.7154(6) . ?
C8 O4 1.194(16) 52_454 ?
C8 C7 1.7152(6) 52_454 ?

loop_
_platon_squeeze_void_nr
_platon_squeeze_void_average_x
_platon_squeeze_void_average_y
_platon_squeeze_void_average_z
_platon_squeeze_void_volume
_platon_squeeze_void_count_electrons
_platon_squeeze_void_content
1 0.007 -0.013 0.003 17554 2135 ' '
